data_4313731
loop_
_publ_author_name
'John F. Berry'
'F. Albert Cotton'
'Tongbu Lu'
'Carlos A. Murillo'
'Xiaoping Wang'

_publ_section_title
;
 Enhancing the Stability of Trinickel Molecular Wires and Switches:
 Ni36+/Ni37+
;
_journal_name_full 'Inorganic Chemistry'
_journal_page_first 3595
_journal_page_last 3601
_journal_paper_doi 10.1021/ic0341486
_journal_volume 42
_journal_year 2003
_chemical_formula_moiety 'Ni3C60H70N14, 2(PF6), 0.33(H2O)'
_chemical_formula_sum 'C60 H70.67 F12 N14 Ni3 O0.33 P2'
_chemical_formula_weight 1459.38
_chemical_melting_point ?
_chemical_name_common 'Ni3(depa)4(CH3CN)2(PF6)2 0.33H2O'
_chemical_name_systematic
; 
 ? 
;
_space_group_IT_number 222
_symmetry_cell_setting cubic
_symmetry_space_group_name_Hall '-P 4a 2bc 3'
_symmetry_space_group_name_H-M 'P n -3 n :2'
_atom_sites_solution_hydrogens geom
_atom_sites_solution_primary direct
_atom_sites_solution_secondary difmap
_audit_creation_method SHELXL-97
_cell_angle_alpha 90.00
_cell_angle_beta 90.00
_cell_angle_gamma 90.00
_cell_formula_units_Z 6
_cell_length_a 21.5984(5)
_cell_length_b 21.5984(5)
_cell_length_c 21.5984(5)
_cell_measurement_reflns_used 5427
_cell_measurement_temperature 213(2)
_cell_measurement_theta_max 24.970
_cell_measurement_theta_min 2.308
_cell_volume 10075.5(4)
_computing_cell_refinement 'SAINT V.6.22'
_computing_data_collection 'SMART V.5.618'
_computing_data_reduction 'SAINT V.6.22'
_computing_molecular_graphics 'SHELXTL (Siemens, 1996)'
_computing_publication_material CIFTAB
_computing_structure_refinement 'SHELXL-97 (Sheldrick, 1997)'
_computing_structure_solution 'SHELXS-97 (Sheldrick, 1990)'
_diffrn_ambient_temperature 213(2)
_diffrn_detector_area_resol_mean '8.33 mm^-1^'
_diffrn_measured_fraction_theta_full 0.987
_diffrn_measured_fraction_theta_max 0.987
_diffrn_measurement_device_type 'Brucker SMART 1000'
_diffrn_measurement_method 'omega sacns'
_diffrn_radiation_monochromator graphite
_diffrn_radiation_source 'normal-focus sealed tube'
_diffrn_radiation_type MoK\a
_diffrn_radiation_wavelength 0.71073
_diffrn_reflns_av_R_equivalents 0.0552
_diffrn_reflns_av_sigmaI/netI 0.0134
_diffrn_reflns_limit_h_max 25
_diffrn_reflns_limit_h_min -25
_diffrn_reflns_limit_k_max 25
_diffrn_reflns_limit_k_min -25
_diffrn_reflns_limit_l_max 25
_diffrn_reflns_limit_l_min -21
_diffrn_reflns_number 46866
_diffrn_reflns_theta_full 25.05
_diffrn_reflns_theta_max 25.05
_diffrn_reflns_theta_min 1.89
_exptl_absorpt_coefficient_mu 0.963
_exptl_absorpt_correction_T_max 0.8770
_exptl_absorpt_correction_T_min 0.7481
_exptl_absorpt_correction_type multi-scan
_exptl_absorpt_process_details 'SADABS V2.03'
_exptl_crystal_colour 'deep purple'
_exptl_crystal_density_diffrn 1.443
_exptl_crystal_density_method 'not measured'
_exptl_crystal_description square
_exptl_crystal_F_000 4520
_exptl_crystal_size_max 0.32
_exptl_crystal_size_mid 0.31
_exptl_crystal_size_min 0.14
_refine_diff_density_max 0.523
_refine_diff_density_min -0.399
_refine_diff_density_rms 0.078
_refine_ls_extinction_method none
_refine_ls_goodness_of_fit_ref 1.082
_refine_ls_hydrogen_treatment mixed
_refine_ls_matrix_type full
_refine_ls_number_parameters 138
_refine_ls_number_reflns 1489
_refine_ls_number_restraints 150
_refine_ls_restrained_S_all 1.088
_refine_ls_R_factor_all 0.0729
_refine_ls_R_factor_gt 0.0508
_refine_ls_shift/su_max 0.001
_refine_ls_shift/su_mean 0.000
_refine_ls_structure_factor_coef Fsqd
_refine_ls_weighting_details 'calc w=1/[\s^2^(Fo^2^)+(0.0743P)^2^+40.2083P] where P=(Fo^2^+2Fc^2^)/3'
_refine_ls_weighting_scheme calc
_refine_ls_wR_factor_gt 0.1319
_refine_ls_wR_factor_ref 0.1639
_reflns_number_gt 1129
_reflns_number_total 1489
_reflns_threshold_expression >2sigma(I)
_cod_data_source_file ic0341486si20030212_100846_4.cif
_cod_data_source_block Ni3(depa)4(CH3CN)2(PF6)2,0.33H2O
_cod_depositor_comments
;
The following automatic conversions were performed:
'_symmetry_cell_setting' value 'Cubic' changed to 'cubic' according to
'/home/adriana/struct/CIF-dictionaries/cif_core.dic' dictionary named
'cif_core.dic' version 2.4.1 from 2010-06-29.

Automatic conversion script
Id: cif_fix_enum 1555 2011-01-17 13:19:09Z saulius 

The following automatic conversions were performed:

'_chemical_melting_point' value 'not measured' was changed to '?' -
the value is undefined or not given.

Automatic conversion script
Id: cif_fix_values 1569 2011-02-09 13:29:24Z adriana 
;
_cod_original_sg_symbol_H-M 'P n -3 n'
_cod_database_code 4313731

loop_
_symmetry_equiv_pos_as_xyz
'x, y, z'
'-x+1/2, -y+1/2, z'
'-x+1/2, y, -z+1/2'
'x, -y+1/2, -z+1/2'
'z, x, y'
'z, -x+1/2, -y+1/2'
'-z+1/2, -x+1/2, y'
'-z+1/2, x, -y+1/2'
'y, z, x'
'-y+1/2, z, -x+1/2'
'y, -z+1/2, -x+1/2'
'-y+1/2, -z+1/2, x'
'y, x, -z+1/2'
'-y+1/2, -x+1/2, -z+1/2'
'y, -x+1/2, z'
'-y+1/2, x, z'
'x, z, -y+1/2'
'-x+1/2, z, y'
'-x+1/2, -z+1/2, -y+1/2'
'x, -z+1/2, y'
'z, y, -x+1/2'
'z, -y+1/2, x'
'-z+1/2, y, x'
'-z+1/2, -y+1/2, -x+1/2'
'-x, -y, -z'
'x-1/2, y-1/2, -z'
'x-1/2, -y, z-1/2'
'-x, y-1/2, z-1/2'
'-z, -x, -y'
'-z, x-1/2, y-1/2'
'z-1/2, x-1/2, -y'
'z-1/2, -x, y-1/2'
'-y, -z, -x'
'y-1/2, -z, x-1/2'
'-y, z-1/2, x-1/2'
'y-1/2, z-1/2, -x'
'-y, -x, z-1/2'
'y-1/2, x-1/2, z-1/2'
'-y, x-1/2, -z'
'y-1/2, -x, -z'
'-x, -z, y-1/2'
'x-1/2, -z, -y'
'x-1/2, z-1/2, y-1/2'
'-x, z-1/2, -y'
'-z, -y, x-1/2'
'-z, y-1/2, -x'
'z-1/2, -y, -x'
'z-1/2, y-1/2, x-1/2'

loop_
_atom_site_label
_atom_site_type_symbol
_atom_site_fract_x
_atom_site_fract_y
_atom_site_fract_z
_atom_site_U_iso_or_equiv
_atom_site_adp_type
_atom_site_occupancy
_atom_site_symmetry_multiplicity
_atom_site_calc_flag
_atom_site_refinement_flags
_atom_site_disorder_assembly
_atom_site_disorder_group
Ni1 Ni 0.2500 0.2500 0.63819(5) 0.0235(3) Uani 1 4 d SU . .
Ni2 Ni 0.2500 0.2500 0.7500 0.0204(4) Uani 1 8 d SU . .
N2 N 0.2500 0.2500 0.5439(3) 0.0333(16) Uani 1 4 d SU . .
N1 N 0.16210(15) 0.21329(16) 0.64922(15) 0.0262(8) Uani 1 1 d U . .
C3 C 0.0479(2) 0.1532(2) 0.6669(2) 0.0328(10) Uani 1 1 d U . .
N3 N 0.2500 0.1625(2) 0.7500 0.0229(10) Uani 1 2 d SU . .
C1 C 0.1351(2) 0.1792(2) 0.6038(2) 0.0336(10) Uani 1 1 d U . .
H1A H 0.1559 0.1755 0.5658 0.040 Uiso 1 1 calc R . .
C6 C -0.0117(2) 0.1189(2) 0.6772(3) 0.0442(12) Uani 1 1 d U . .
H6A H -0.0437 0.1369 0.6505 0.053 Uiso 1 1 calc R . .
H6B H -0.0247 0.1249 0.7202 0.053 Uiso 1 1 calc R . .
C5 C 0.13195(19) 0.21831(18) 0.70430(19) 0.0256(9) Uani 1 1 d U . .
C4 C 0.0753(2) 0.18769(19) 0.7138(2) 0.0298(10) Uani 1 1 d U . .
H4A H 0.0556 0.1906 0.7525 0.036 Uiso 1 1 calc R . .
C2 C 0.0792(2) 0.1498(2) 0.6102(2) 0.0359(10) Uani 1 1 d U . .
H2A H 0.0621 0.1276 0.5769 0.043 Uiso 1 1 calc R . .
C7 C -0.0074(3) 0.0507(3) 0.6643(4) 0.086(3) Uani 1 1 d U . .
H7A H -0.0474 0.0315 0.6716 0.129 Uiso 1 1 calc R . .
H7B H 0.0232 0.0322 0.6915 0.129 Uiso 1 1 calc R . .
H7C H 0.0046 0.0442 0.6215 0.129 Uiso 1 1 calc R . .
C8 C 0.2500 0.2500 0.4924(5) 0.059(3) Uani 1 4 d SU . .
C9 C 0.2500 0.2500 0.4232(7) 0.142(8) Uani 1 4 d SU . .
OW1 O -0.2500 -0.2500 0.7500 0.47(3) Uani 1 24 d SU . .
P1 P -0.11085(16) -0.11085(16) 0.61085(16) 0.169(4) Uani 0.75 3 d SPDU . .
F3 F -0.15329(17) -0.15329(17) 0.65329(17) 0.143(5) Uani 0.75 3 d SPDU . .
F5 F -0.06860(17) -0.06860(17) 0.56860(17) 0.259(11) Uani 0.75 3 d SPDU . .
F1 F -0.0869(8) -0.1707(3) 0.5758(7) 0.192(14) Uani 0.25 1 d PDU . .
F2 F -0.1354(8) -0.0512(3) 0.6462(7) 0.124(9) Uani 0.25 1 d PDU . .
F4 F -0.1660(4) -0.1048(9) 0.5626(6) 0.205(16) Uani 0.25 1 d PDU . .
F6 F -0.0562(4) -0.1170(9) 0.6595(6) 0.170(13) Uani 0.25 1 d PDU . .

loop_
_atom_site_aniso_label
_atom_site_aniso_U_11
_atom_site_aniso_U_22
_atom_site_aniso_U_33
_atom_site_aniso_U_23
_atom_site_aniso_U_13
_atom_site_aniso_U_12
Ni1 0.0250(4) 0.0250(4) 0.0207(6) 0.000 0.000 0.000
Ni2 0.0206(5) 0.0206(5) 0.0200(7) 0.000 0.000 0.000
N2 0.039(3) 0.039(3) 0.023(4) 0.000 0.000 0.000
N1 0.0269(18) 0.0273(19) 0.0246(18) -0.0009(14) -0.0025(14) -0.0027(15)
C3 0.027(2) 0.029(2) 0.042(3) -0.0021(19) -0.0044(19) 0.0005(18)
N3 0.026(2) 0.020(2) 0.022(2) 0.000 0.003(2) 0.000
C1 0.036(2) 0.038(3) 0.026(2) -0.0012(18) -0.0036(18) 0.001(2)
C6 0.030(3) 0.045(3) 0.058(3) -0.012(2) 0.001(2) -0.006(2)
C5 0.024(2) 0.024(2) 0.029(2) 0.0009(17) -0.0030(16) 0.0034(17)
C4 0.030(2) 0.027(2) 0.032(2) 0.0009(18) 0.0015(18) 0.0006(17)
C2 0.034(2) 0.039(3) 0.035(2) -0.0078(19) -0.011(2) -0.0011(19)
C7 0.061(4) 0.045(4) 0.152(8) -0.011(4) 0.030(4) -0.013(3)
C8 0.070(5) 0.070(5) 0.038(7) 0.000 0.000 0.000
C9 0.197(13) 0.197(13) 0.031(7) 0.000 0.000 0.000
OW1 0.47(3) 0.47(3) 0.47(3) 0.000 0.000 0.000
P1 0.169(4) 0.169(4) 0.169(4) 0.041(3) 0.041(3) -0.041(3)
F3 0.143(5) 0.143(5) 0.143(5) 0.022(5) 0.022(5) -0.022(5)
F5 0.259(11) 0.259(11) 0.259(11) 0.082(8) 0.082(8) -0.082(8)
F1 0.085(16) 0.26(3) 0.23(3) 0.00(2) -0.033(19) -0.020(18)
F2 0.041(9) 0.048(9) 0.28(3) -0.008(13) -0.008(13) 0.001(7)
F4 0.25(3) 0.11(2) 0.26(3) 0.05(2) 0.05(2) 0.05(2)
F6 0.17(2) 0.071(13) 0.27(3) -0.063(17) -0.03(2) 0.015(14)

loop_
_atom_type_symbol
_atom_type_description
_atom_type_scat_dispersion_real
_atom_type_scat_dispersion_imag
_atom_type_scat_source
C C 0.0033 0.0016 'International Tables Vol C Tables 4.2.6.8 and 6.1.1.4'
H H 0.0000 0.0000 'International Tables Vol C Tables 4.2.6.8 and 6.1.1.4'
N N 0.0061 0.0033 'International Tables Vol C Tables 4.2.6.8 and 6.1.1.4'
F F 0.0171 0.0103 'International Tables Vol C Tables 4.2.6.8 and 6.1.1.4'
P P 0.1023 0.0942 'International Tables Vol C Tables 4.2.6.8 and 6.1.1.4'
Ni Ni 0.3393 1.1124 'International Tables Vol C Tables 4.2.6.8 and 6.1.1.4'
O O 0.0106 0.0060 'International Tables Vol C Tables 4.2.6.8 and 6.1.1.4'

loop_
_geom_angle_atom_site_label_1
_geom_angle_atom_site_label_2
_geom_angle_atom_site_label_3
_geom_angle
_geom_angle_site_symmetry_1
_geom_angle_site_symmetry_3
_geom_angle_publ_flag
N2 Ni1 N1 96.60(10) . 2 ?
N2 Ni1 N1 96.60(10) . . ?
N1 Ni1 N1 166.79(19) 2 . ?
N2 Ni1 N1 96.60(10) . 16 ?
N1 Ni1 N1 89.24(2) 2 16 ?
N1 Ni1 N1 89.24(2) . 16 ?
N2 Ni1 N1 96.60(10) . 15 ?
N1 Ni1 N1 89.24(2) 2 15 ?
N1 Ni1 N1 89.24(2) . 15 ?
N1 Ni1 N1 166.79(19) 16 15 ?
N2 Ni1 Ni2 180.000(1) . . ?
N1 Ni1 Ni2 83.40(10) 2 . ?
N1 Ni1 Ni2 83.40(9) . . ?
N1 Ni1 Ni2 83.40(9) 16 . ?
N1 Ni1 Ni2 83.40(9) 15 . ?
N3 Ni2 N3 180.0 2 . ?
N3 Ni2 N3 90.000(1) 2 14_556 ?
N3 Ni2 N3 90.0 . 14_556 ?
N3 Ni2 N3 90.0 2 13_556 ?
N3 Ni2 N3 90.000(1) . 13_556 ?
N3 Ni2 N3 180.0 14_556 13_556 ?
N3 Ni2 Ni1 90.0 2 3_556 ?
N3 Ni2 Ni1 90.0 . 3_556 ?
N3 Ni2 Ni1 90.0 14_556 3_556 ?
N3 Ni2 Ni1 90.0 13_556 3_556 ?
N3 Ni2 Ni1 90.0 2 . ?
N3 Ni2 Ni1 90.0 . . ?
N3 Ni2 Ni1 90.0 14_556 . ?
N3 Ni2 Ni1 90.0 13_556 . ?
Ni1 Ni2 Ni1 180.0 3_556 . ?
C8 N2 Ni1 180.000(2) . . ?
C1 N1 C5 118.0(4) . . ?
C1 N1 Ni1 121.2(3) . . ?
C5 N1 Ni1 120.6(3) . . ?
C4 C3 C2 117.4(4) . . ?
C4 C3 C6 121.4(4) . . ?
C2 C3 C6 121.2(4) . . ?
C5 N3 C5 122.5(5) 13_556 16 ?
C5 N3 Ni2 118.7(2) 13_556 . ?
C5 N3 Ni2 118.7(2) 16 . ?
N1 C1 C2 123.8(4) . . ?
C3 C6 C7 113.8(4) . . ?
N1 C5 N3 116.1(4) . 13_556 ?
N1 C5 C4 120.4(4) . . ?
N3 C5 C4 123.3(4) 13_556 . ?
C3 C4 C5 121.1(4) . . ?
C1 C2 C3 119.3(4) . . ?
N2 C8 C9 180.000(4) . . ?
F5 P1 F6 90.0(2) . 8 ?
F5 P1 F6 90.1(2) . . ?
F6 P1 F6 120.000(2) 8 . ?
F5 P1 F6 90.0(2) . 11 ?
F6 P1 F6 120.000(1) 8 11 ?
F6 P1 F6 120.000(1) . 11 ?
F5 P1 F1 90.3(2) . 8 ?
F6 P1 F1 90.3(3) 8 8 ?
F6 P1 F1 29.7(3) . 8 ?
F6 P1 F1 149.7(3) 11 8 ?
F5 P1 F1 90.3(2) . . ?
F6 P1 F1 149.7(3) 8 . ?
F6 P1 F1 90.3(3) . . ?
F6 P1 F1 29.7(3) 11 . ?
F1 P1 F1 119.996(5) 8 . ?
F5 P1 F1 90.3(2) . 11 ?
F6 P1 F1 29.7(3) 8 11 ?
F6 P1 F1 149.7(3) . 11 ?
F6 P1 F1 90.3(3) 11 11 ?
F1 P1 F1 119.997(5) 8 11 ?
F1 P1 F1 119.996(5) . 11 ?
F5 P1 F4 90.4(2) . 11 ?
F6 P1 F4 60.2(3) 8 11 ?
F6 P1 F4 59.8(3) . 11 ?
F6 P1 F4 179.5(4) 11 11 ?
F1 P1 F4 30.1(3) 8 11 ?
F1 P1 F4 150.1(3) . 11 ?
F1 P1 F4 89.9(3) 11 11 ?
F5 P1 F4 90.4(2) . . ?
F6 P1 F4 59.8(3) 8 . ?
F6 P1 F4 179.5(4) . . ?
F6 P1 F4 60.2(3) 11 . ?
F1 P1 F4 150.1(3) 8 . ?
F1 P1 F4 89.9(3) . . ?
F1 P1 F4 30.1(3) 11 . ?
F4 P1 F4 119.996(5) 11 . ?
F5 P1 F4 90.4(2) . 8 ?
F6 P1 F4 179.5(4) 8 8 ?
F6 P1 F4 60.2(3) . 8 ?
F6 P1 F4 59.8(3) 11 8 ?
F1 P1 F4 89.9(3) 8 8 ?
F1 P1 F4 30.1(3) . 8 ?
F1 P1 F4 150.1(3) 11 8 ?
F4 P1 F4 119.996(5) 11 8 ?
F4 P1 F4 119.996(6) . 8 ?
F5 P1 F3 180.0(2) . . ?
F6 P1 F3 90.0(2) 8 . ?
F6 P1 F3 89.9(2) . . ?
F6 P1 F3 90.0(2) 11 . ?
F1 P1 F3 89.7(2) 8 . ?
F1 P1 F3 89.7(2) . . ?
F1 P1 F3 89.7(2) 11 . ?
F4 P1 F3 89.6(2) 11 . ?
F4 P1 F3 89.6(2) . . ?
F4 P1 F3 89.6(2) 8 . ?
F5 P1 F2 90.1(2) . . ?
F6 P1 F2 30.1(3) 8 . ?
F6 P1 F2 89.9(3) . . ?
F6 P1 F2 150.1(3) 11 . ?
F1 P1 F2 60.2(3) 8 . ?
F1 P1 F2 179.5(4) . . ?
F1 P1 F2 59.8(3) 11 . ?
F4 P1 F2 30.1(3) 11 . ?
F4 P1 F2 89.9(3) . . ?
F4 P1 F2 150.1(3) 8 . ?
F3 P1 F2 89.9(2) . . ?
F6 F1 F4 150.2(7) 11 8 ?
F6 F1 F2 14.9(4) 11 8 ?
F4 F1 F2 135.2(5) 8 8 ?
F6 F1 P1 75.1(4) 11 . ?
F4 F1 P1 75.1(4) 8 . ?
F2 F1 P1 60.2(2) 8 . ?
F6 F1 F2 135.1(5) 11 11 ?
F4 F1 F2 15.1(4) 8 11 ?
F2 F1 F2 120.2(3) 8 11 ?
P1 F1 F2 60.0(2) . 11 ?
F6 F2 F4 149.6(7) 8 11 ?
F6 F2 F1 14.7(4) 8 11 ?
F4 F2 F1 134.9(5) 11 11 ?
F6 F2 P1 74.8(4) 8 . ?
F4 F2 P1 74.9(4) 11 . ?
F1 F2 P1 60.0(2) 11 . ?
F6 F2 F1 134.6(5) 8 8 ?
F4 F2 F1 15.1(4) 11 8 ?
F1 F2 F1 119.8(3) 11 8 ?
P1 F2 F1 59.8(2) . 8 ?
F1 F4 F2 149.8(7) 11 8 ?
F1 F4 F6 14.8(4) 11 8 ?
F2 F4 F6 135.0(5) 8 8 ?
F1 F4 P1 74.8(4) 11 . ?
F2 F4 P1 75.0(4) 8 . ?
F6 F4 P1 60.0(2) 8 . ?
F1 F4 F6 134.7(5) 11 11 ?
F2 F4 F6 15.2(4) 8 11 ?
F6 F4 F6 119.9(3) 8 11 ?
P1 F4 F6 59.8(2) . 11 ?
F1 F6 F2 150.3(7) 8 11 ?
F1 F6 F4 15.0(4) 8 11 ?
F2 F6 F4 135.3(5) 11 11 ?
F1 F6 P1 75.2(4) 8 . ?
F2 F6 P1 75.2(4) 11 . ?
F4 F6 P1 60.2(2) 11 . ?
F1 F6 F4 135.1(5) 8 8 ?
F2 F6 F4 15.2(4) 11 8 ?
F4 F6 F4 120.1(3) 11 8 ?
P1 F6 F4 60.0(2) . 8 ?

loop_
_geom_bond_atom_site_label_1
_geom_bond_atom_site_label_2
_geom_bond_distance
_geom_bond_site_symmetry_2
_geom_bond_publ_flag
Ni1 N2 2.037(7) . ?
Ni1 N1 2.071(3) 2 ?
Ni1 N1 2.071(3) . ?
Ni1 N1 2.071(3) 16 ?
Ni1 N1 2.071(3) 15 ?
Ni1 Ni2 2.4148(10) . ?
Ni2 N3 1.891(5) 2 ?
Ni2 N3 1.891(5) . ?
Ni2 N3 1.891(5) 14_556 ?
Ni2 N3 1.891(5) 13_556 ?
Ni2 Ni1 2.4148(10) 3_556 ?
N2 C8 1.112(13) . ?
N1 C1 1.358(5) . ?
N1 C5 1.360(5) . ?
C3 C4 1.389(6) . ?
C3 C2 1.400(7) . ?
C3 C6 1.501(6) . ?
N3 C5 1.370(5) 13_556 ?
N3 C5 1.370(5) 16 ?
C1 C2 1.370(6) . ?
C6 C7 1.503(8) . ?
C5 N3 1.370(5) 13_556 ?
C5 C4 1.406(6) . ?
C8 C9 1.494(18) . ?
P1 F5 1.581(4) . ?
P1 F6 1.585(4) 8 ?
P1 F6 1.585(4) . ?
P1 F6 1.585(4) 11 ?
P1 F1 1.586(4) 8 ?
P1 F1 1.586(4) . ?
P1 F1 1.586(4) 11 ?
P1 F4 1.587(4) 11 ?
P1 F4 1.587(4) . ?
P1 F4 1.587(4) 8 ?
P1 F3 1.588(4) . ?
P1 F2 1.588(3) . ?
F1 F6 0.813(8) 11 ?
F1 F4 0.824(8) 8 ?
F1 F2 1.582(8) 8 ?
F1 F2 1.592(8) 11 ?
F2 F6 0.824(8) 8 ?
F2 F4 0.824(8) 11 ?
F2 F1 1.582(8) 11 ?
F2 F1 1.592(8) 8 ?
F4 F1 0.824(8) 11 ?
F4 F2 0.824(8) 8 ?
F4 F6 1.582(8) 8 ?
F4 F6 1.591(8) 11 ?
F6 F1 0.813(8) 8 ?
F6 F2 0.824(8) 11 ?
F6 F4 1.582(8) 11 ?
F6 F4 1.591(8) 8 ?
